data_4085280
loop_
_publ_author_name
'Lissel, Franziska'
'Blacque, Olivier'
'Venkatesan, Koushik'
'Berke, Heinz'

_publ_section_title
;
 Structural and Electronic Variations of sp/sp2Carbon-Based Bridges in Di-
 and Trinuclear Redox-Active Iron Complexes Bearing Fe(diphosphine)2X (X =
 I, NCS) Moieties
;
_journal_issue 2
_journal_name_full Organometallics
_journal_page_first 408
_journal_paper_doi 10.1021/om500602m
_journal_volume 34
_journal_year 2015
_chemical_formula_moiety 'C50 H100 Fe2 I2 P8'
_chemical_formula_sum 'C50 H100 Fe2 I2 P8'
_chemical_formula_weight 1314.56
_chemical_name_systematic (\m^2^-1,3-Benzenediethynyl)-tetrakis(ethane-1,2-diylbis(diethylphosphine))-diiodo-diiron
_space_group_IT_number 15
_symmetry_cell_setting monoclinic
_symmetry_space_group_name_Hall '-I 2ya'
_symmetry_space_group_name_H-M 'I 1 2/a 1'
_atom_sites_solution_hydrogens geom
_atom_sites_solution_primary direct
_atom_sites_solution_secondary difmap
_audit_creation_method SHELXL-97
_cell_angle_alpha 90.00
_cell_angle_beta 100.184(1)
_cell_angle_gamma 90.00
_cell_formula_units_Z 4
_cell_length_a 16.1604(1)
_cell_length_b 13.9634(1)
_cell_length_c 27.1193(2)
_cell_measurement_reflns_used 43388
_cell_measurement_temperature 183.0(1)
_cell_measurement_theta_max 32.41
_cell_measurement_theta_min 2.32
_cell_volume 6023.17(7)
_computing_cell_refinement
;
CrysAlisPro, version 1.171.36.20 (Agilent, 2011)
;
_computing_data_collection
;
CrysAlisPro, version 1.171.36.20 (Agilent, 2011)
;
_computing_data_reduction
;
CrysAlisPro, version 1.171.36.20 (Agilent, 2011)
;
_computing_molecular_graphics
;
<i>ORTEP-3 for Windows</i> (Farrugia, 1997) and/or <i>Mercury</i> (Macrae et
al.,
2006)
;
_computing_publication_material
; 
<i>WinGX</i> (Farrugia, 1999), <i>PLATON for Windows</i> (Spek, 2003) and
<i>publCIF</i> (Westrip, 2010)
;
_computing_structure_refinement ' SHELXL97 (Sheldrick, 2008)'
_computing_structure_solution ' SHELXS97 (Sheldrick, 2008) '
_diffrn_ambient_temperature 183.0(1)
_diffrn_detector_area_resol_mean 10.3801
_diffrn_measured_fraction_theta_full 1.000
_diffrn_measured_fraction_theta_max 1.000
_diffrn_measurement_device_type 'SuperNova, Dual, Cu at zero, Atlas'
_diffrn_radiation_monochromator mirror
_diffrn_radiation_source 'SuperNova (Mo) X-ray Source'
_diffrn_radiation_type 'Mo K\a'
_diffrn_radiation_wavelength 0.7107
_diffrn_reflns_av_R_equivalents 0.0325
_diffrn_reflns_av_sigmaI/netI 0.0151
_diffrn_reflns_limit_h_max 22
_diffrn_reflns_limit_h_min -22
_diffrn_reflns_limit_k_max 19
_diffrn_reflns_limit_k_min -19
_diffrn_reflns_limit_l_max 38
_diffrn_reflns_limit_l_min -38
_diffrn_reflns_number 62490
_diffrn_reflns_theta_full 30.03
_diffrn_reflns_theta_max 30.03
_diffrn_reflns_theta_min 2.32
_exptl_absorpt_coefficient_mu 1.750
_exptl_absorpt_correction_T_max 1.000
_exptl_absorpt_correction_T_min 0.619
_exptl_absorpt_correction_type multi-scan
_exptl_absorpt_process_details
;
CrysAlisPro, Agilent Technologies,
Version 1.171.36.20 (release 27-06-2012 CrysAlis171 .NET)
(compiled Jul 11 2012,15:38:31)
Empirical absorption correction using spherical harmonics,
 implemented in SCALE3 ABSPACK scaling algorithm.
;
_exptl_crystal_colour red
_exptl_crystal_density_diffrn 1.450
_exptl_crystal_density_method 'not measured'
_exptl_crystal_description prism
_exptl_crystal_F_000 2712
_exptl_crystal_size_max 0.44
_exptl_crystal_size_mid 0.29
_exptl_crystal_size_min 0.19
_refine_diff_density_max 0.745
_refine_diff_density_min -0.588
_refine_diff_density_rms 0.066
_refine_ls_extinction_method none
_refine_ls_goodness_of_fit_ref 1.076
_refine_ls_hydrogen_treatment constr
_refine_ls_matrix_type full
_refine_ls_number_parameters 289
_refine_ls_number_reflns 8805
_refine_ls_number_restraints 0
_refine_ls_restrained_S_all 1.076
_refine_ls_R_factor_all 0.0263
_refine_ls_R_factor_gt 0.0235
_refine_ls_shift/su_max 0.002
_refine_ls_shift/su_mean 0.000
_refine_ls_structure_factor_coef Fsqd
_refine_ls_weighting_details 'w=1/[\s^2^(Fo^2^)+(0.0287P)^2^+7.0472P] where P=(Fo^2^+2Fc^2^)/3'
_refine_ls_weighting_scheme calc
_refine_ls_wR_factor_gt 0.0602
_refine_ls_wR_factor_ref 0.0625
_reflns_number_gt 8162
_reflns_number_total 8805
_reflns_threshold_expression >2sigma(I)
_cod_data_source_file om500602m_si_002.cif
_cod_data_source_block 2
_cod_depositor_comments 'Adding full bibliography for 4085279--4085285.cif.'
_cod_original_sg_symbol_H-M 'I 2/a'
_cod_database_code 4085280

loop_
_symmetry_equiv_pos_as_xyz
'x, y, z'
'-x+1/2, y, -z'
'x+1/2, y+1/2, z+1/2'
'-x+1, y+1/2, -z+1/2'
'-x, -y, -z'
'x-1/2, -y, z'
'-x+1/2, -y+1/2, -z+1/2'
'x, -y+1/2, z+1/2'

loop_
_atom_site_label
_atom_site_type_symbol
_atom_site_fract_x
_atom_site_fract_y
_atom_site_fract_z
_atom_site_U_iso_or_equiv
_atom_site_adp_type
_atom_site_occupancy
_atom_site_symmetry_multiplicity
_atom_site_calc_flag
_atom_site_refinement_flags
C1 C -0.08706(9) 0.66009(10) 0.09846(5) 0.0206(2) Uani 1 1 d .
C2 C -0.13434(9) 0.60576(11) 0.07178(5) 0.0235(3) Uani 1 1 d .
C3 C -0.19186(8) 0.55187(10) 0.03599(5) 0.0204(2) Uani 1 1 d .
C4 C -0.19263(9) 0.45121(10) 0.03537(5) 0.0249(3) Uani 1 1 d .
H4 H -0.1547 0.4171 0.0587 0.030 Uiso 1 1 calc R
C5 C -0.2500 0.40272(15) 0.0000 0.0275(4) Uani 1 2 d S
H5 H -0.2500 0.3361 0.0000 0.033 Uiso 1 2 calc SR
C6 C -0.2500 0.59990(14) 0.0000 0.0217(3) Uani 1 2 d S
H6 H -0.2500 0.6665 0.0000 0.026 Uiso 1 2 calc SR
C7 C 0.02286(11) 0.52988(11) 0.18551(6) 0.0303(3) Uani 1 1 d .
H7A H -0.0276 0.5045 0.1650 0.036 Uiso 1 1 calc R
H7B H 0.0603 0.4770 0.1969 0.036 Uiso 1 1 calc R
C8 C 0.00075(11) 0.58407(12) 0.23013(6) 0.0306(3) Uani 1 1 d .
H8A H 0.0516 0.6004 0.2533 0.037 Uiso 1 1 calc R
H8B H -0.0340 0.5444 0.2476 0.037 Uiso 1 1 calc R
C9 C 0.09096(10) 0.54292(12) 0.09492(6) 0.0296(3) Uani 1 1 d .
H9A H 0.0367 0.5329 0.0738 0.036 Uiso 1 1 calc R
H9B H 0.1250 0.5797 0.0757 0.036 Uiso 1 1 calc R
C10 C 0.13259(14) 0.44536(14) 0.10643(8) 0.0439(4) Uani 1 1 d .
H10A H 0.1878 0.4540 0.1258 0.066 Uiso 1 1 calc R
H10B H 0.1367 0.4133 0.0756 0.066 Uiso 1 1 calc R
H10C H 0.0994 0.4074 0.1251 0.066 Uiso 1 1 calc R
C11 C 0.18051(11) 0.61791(14) 0.18849(6) 0.0344(3) Uani 1 1 d .
H11A H 0.1775 0.6573 0.2176 0.041 Uiso 1 1 calc R
H11B H 0.1942 0.5534 0.2004 0.041 Uiso 1 1 calc R
C12 C 0.25277(12) 0.6546(2) 0.16449(9) 0.0520(5) Uani 1 1 d .
H12A H 0.2519 0.6229 0.1330 0.078 Uiso 1 1 calc R
H12B H 0.3052 0.6417 0.1863 0.078 Uiso 1 1 calc R
H12C H 0.2468 0.7224 0.1591 0.078 Uiso 1 1 calc R
C13 C -0.16676(10) 0.65551(13) 0.19807(6) 0.0317(3) Uani 1 1 d .
H13A H -0.2013 0.7097 0.1849 0.038 Uiso 1 1 calc R
H13B H -0.1748 0.6063 0.1724 0.038 Uiso 1 1 calc R
C14 C -0.20046(12) 0.61723(15) 0.24320(8) 0.0411(4) Uani 1 1 d .
H14A H -0.1703 0.5602 0.2553 0.062 Uiso 1 1 calc R
H14B H -0.2591 0.6026 0.2336 0.062 Uiso 1 1 calc R
H14C H -0.1932 0.6647 0.2692 0.062 Uiso 1 1 calc R
C15 C -0.04879(12) 0.77000(13) 0.26377(6) 0.0327(3) Uani 1 1 d .
H15A H -0.0158 0.8260 0.2588 0.039 Uiso 1 1 calc R
H15B H -0.1050 0.7921 0.2658 0.039 Uiso 1 1 calc R
C16 C -0.0115(2) 0.7270(2) 0.31383(8) 0.0863(11) Uani 1 1 d .
H16A H -0.0403 0.6685 0.3186 0.129 Uiso 1 1 calc R
H16B H -0.0175 0.7713 0.3400 0.129 Uiso 1 1 calc R
H16C H 0.0471 0.7138 0.3147 0.129 Uiso 1 1 calc R
C17 C -0.05118(13) 0.95982(13) 0.08987(8) 0.0415(4) Uani 1 1 d .
H17A H -0.0915 1.0094 0.0773 0.050 Uiso 1 1 calc R
H17B H -0.0047 0.9889 0.1124 0.050 Uiso 1 1 calc R
C18 C -0.01975(17) 0.90974(16) 0.04667(9) 0.0532(6) Uani 1 1 d .
H18A H 0.0202 0.9508 0.0341 0.064 Uiso 1 1 calc R
H18B H -0.0667 0.8987 0.0196 0.064 Uiso 1 1 calc R
C19 C -0.19887(12) 0.85215(13) 0.07639(7) 0.0361(4) Uani 1 1 d .
H19A H -0.2172 0.9153 0.0641 0.043 Uiso 1 1 calc R
H19B H -0.1856 0.8162 0.0482 0.043 Uiso 1 1 calc R
C20 C -0.27222(13) 0.80324(17) 0.09397(9) 0.0490(5) Uani 1 1 d .
H20A H -0.2573 0.7383 0.1033 0.073 Uiso 1 1 calc R
H20B H -0.3201 0.8035 0.0674 0.073 Uiso 1 1 calc R
H20C H -0.2857 0.8369 0.1224 0.073 Uiso 1 1 calc R
C21 C -0.13518(11) 0.93325(12) 0.17358(6) 0.0319(3) Uani 1 1 d .
H21A H -0.1691 0.8908 0.1902 0.038 Uiso 1 1 calc R
H21B H -0.0855 0.9493 0.1978 0.038 Uiso 1 1 calc R
C22 C -0.18490(14) 1.02478(14) 0.16012(8) 0.0469(5) Uani 1 1 d .
H22A H -0.1523 1.0684 0.1440 0.070 Uiso 1 1 calc R
H22B H -0.1975 1.0537 0.1900 0.070 Uiso 1 1 calc R
H22C H -0.2363 1.0100 0.1378 0.070 Uiso 1 1 calc R
C23 C -0.00090(14) 0.72397(16) 0.00861(6) 0.0427(4) Uani 1 1 d .
H23A H 0.0236 0.6606 0.0141 0.051 Uiso 1 1 calc R
H23B H -0.0615 0.7163 0.0032 0.051 Uiso 1 1 calc R
C24 C 0.02240(16) 0.76359(18) -0.03935(7) 0.0517(5) Uani 1 1 d .
H24A H -0.0008 0.8267 -0.0455 0.077 Uiso 1 1 calc R
H24B H 0.0002 0.7225 -0.0669 0.077 Uiso 1 1 calc R
H24C H 0.0825 0.7666 -0.0360 0.077 Uiso 1 1 calc R
C25 C 0.14439(12) 0.81247(16) 0.06726(7) 0.0411(4) Uani 1 1 d .
H25A H 0.1725 0.8141 0.1020 0.049 Uiso 1 1 calc R
H25B H 0.1652 0.7566 0.0520 0.049 Uiso 1 1 calc R
C26 C 0.1716(2) 0.9004(3) 0.04150(12) 0.0978(14) Uani 1 1 d .
H26A H 0.1448 0.9005 0.0070 0.147 Uiso 1 1 calc R
H26B H 0.2315 0.8994 0.0436 0.147 Uiso 1 1 calc R
H26C H 0.1557 0.9569 0.0577 0.147 Uiso 1 1 calc R
Fe1 Fe -0.010434(12) 0.743996(13) 0.137375(7) 0.01703(4) Uani 1 1 d .
P1 P 0.07492(2) 0.61538(3) 0.148979(13) 0.02154(7) Uani 1 1 d .
P2 P -0.05628(2) 0.69358(3) 0.207153(13) 0.02081(7) Uani 1 1 d .
P3 P -0.10123(3) 0.86632(3) 0.122596(15) 0.02447(8) Uani 1 1 d .
P4 P 0.03103(3) 0.79423(3) 0.066748(15) 0.02760(8) Uani 1 1 d .
I1 I 0.101595(7) 0.863310(8) 0.192069(4) 0.03227(4) Uani 1 1 d .

loop_
_atom_site_aniso_label
_atom_site_aniso_U_11
_atom_site_aniso_U_22
_atom_site_aniso_U_33
_atom_site_aniso_U_23
_atom_site_aniso_U_13
_atom_site_aniso_U_12
C1 0.0203(6) 0.0223(6) 0.0180(6) 0.0027(5) -0.0001(5) 0.0033(5)
C2 0.0218(6) 0.0259(6) 0.0210(6) 0.0011(5) -0.0009(5) 0.0011(5)
C3 0.0192(6) 0.0237(6) 0.0176(5) -0.0004(5) 0.0010(4) 0.0003(5)
C4 0.0264(7) 0.0238(6) 0.0230(6) 0.0032(5) 0.0001(5) 0.0032(5)
C5 0.0328(11) 0.0190(9) 0.0296(10) 0.000 0.0024(8) 0.000
C6 0.0242(9) 0.0192(8) 0.0202(8) 0.000 -0.0004(7) 0.000
C7 0.0386(8) 0.0225(7) 0.0312(7) 0.0070(6) 0.0101(6) 0.0057(6)
C8 0.0374(8) 0.0298(7) 0.0260(7) 0.0103(6) 0.0096(6) 0.0087(6)
C9 0.0306(8) 0.0318(7) 0.0266(7) -0.0017(6) 0.0056(6) 0.0066(6)
C10 0.0538(12) 0.0364(9) 0.0431(10) -0.0035(8) 0.0130(9) 0.0173(8)
C11 0.0283(8) 0.0424(9) 0.0291(7) 0.0035(7) -0.0039(6) 0.0089(7)
C12 0.0245(8) 0.0834(16) 0.0449(11) 0.0039(11) -0.0027(8) 0.0014(9)
C13 0.0259(7) 0.0384(8) 0.0315(8) 0.0019(6) 0.0067(6) -0.0049(6)
C14 0.0370(9) 0.0415(9) 0.0488(11) 0.0079(8) 0.0190(8) -0.0040(7)
C15 0.0401(9) 0.0360(8) 0.0221(7) -0.0032(6) 0.0060(6) 0.0011(7)
C16 0.144(3) 0.0835(19) 0.0218(9) -0.0104(11) -0.0116(13) 0.047(2)
C17 0.0496(11) 0.0271(8) 0.0496(11) 0.0151(7) 0.0133(9) 0.0044(7)
C18 0.0702(15) 0.0456(11) 0.0480(11) 0.0265(9) 0.0215(11) 0.0174(10)
C19 0.0370(9) 0.0338(8) 0.0318(8) -0.0003(6) -0.0093(7) 0.0096(7)
C20 0.0349(10) 0.0528(12) 0.0529(12) -0.0023(10) -0.0095(9) -0.0009(8)
C21 0.0317(8) 0.0291(7) 0.0329(8) -0.0068(6) 0.0001(6) 0.0062(6)
C22 0.0473(11) 0.0369(9) 0.0527(11) -0.0110(8) -0.0017(9) 0.0182(8)
C23 0.0528(11) 0.0522(11) 0.0211(7) 0.0033(7) 0.0007(7) -0.0107(9)
C24 0.0651(14) 0.0669(14) 0.0235(8) 0.0035(8) 0.0092(8) -0.0096(11)
C25 0.0369(9) 0.0568(12) 0.0317(8) 0.0016(8) 0.0120(7) -0.0121(8)
C26 0.0738(19) 0.151(3) 0.0626(17) 0.044(2) -0.0054(14) -0.069(2)
Fe1 0.01810(9) 0.01719(9) 0.01468(8) 0.00188(6) -0.00021(6) 0.00008(6)
P1 0.02234(17) 0.02270(16) 0.01869(15) 0.00264(12) 0.00121(12) 0.00452(13)
P2 0.02217(16) 0.02274(16) 0.01720(15) 0.00247(12) 0.00262(12) 0.00075(12)
P3 0.02781(19) 0.02125(17) 0.02267(17) 0.00217(13) -0.00019(14) 0.00518(13)
P4 0.0324(2) 0.02930(19) 0.02174(17) 0.00853(14) 0.00663(14) 0.00186(15)
I1 0.02752(6) 0.03210(6) 0.03606(6) -0.01037(4) 0.00254(4) -0.00902(4)

loop_
_atom_type_symbol
_atom_type_description
_atom_type_scat_dispersion_real
_atom_type_scat_dispersion_imag
_atom_type_scat_source
C C 0.0033 0.0016 'International Tables Vol C Tables 4.2.6.8 and 6.1.1.4'
H H 0.0000 0.0000 'International Tables Vol C Tables 4.2.6.8 and 6.1.1.4'
Fe Fe 0.3463 0.8444 'International Tables Vol C Tables 4.2.6.8 and 6.1.1.4'
P P 0.1023 0.0942 'International Tables Vol C Tables 4.2.6.8 and 6.1.1.4'
I I -0.4742 1.8119 'International Tables Vol C Tables 4.2.6.8 and 6.1.1.4'

loop_
_geom_angle_atom_site_label_1
_geom_angle_atom_site_label_2
_geom_angle_atom_site_label_3
_geom_angle
_geom_angle_site_symmetry_1
_geom_angle_site_symmetry_3
C2 C1 Fe1 177.21(13) . .
C1 C2 C3 172.67(15) . .
C6 C3 C4 117.85(13) . .
C6 C3 C2 119.71(13) . .
C4 C3 C2 122.44(13) . .
C5 C4 C3 119.99(14) . .
C5 C4 H4 120.0 . .
C3 C4 H4 120.0 . .
C4 C5 C4 121.56(19) . 2_455
C4 C5 H5 119.2 . .
C4 C5 H5 119.2 2_455 .
C3 C6 C3 122.77(18) . 2_455
C3 C6 H6 118.6 . .
C3 C6 H6 118.6 2_455 .
C8 C7 P1 107.36(11) . .
C8 C7 H7A 110.2 . .
P1 C7 H7A 110.2 . .
C8 C7 H7B 110.2 . .
P1 C7 H7B 110.2 . .
H7A C7 H7B 108.5 . .
C7 C8 P2 108.57(10) . .
C7 C8 H8A 110.0 . .
P2 C8 H8A 110.0 . .
C7 C8 H8B 110.0 . .
P2 C8 H8B 110.0 . .
H8A C8 H8B 108.4 . .
C10 C9 P1 116.58(12) . .
C10 C9 H9A 108.1 . .
P1 C9 H9A 108.1 . .
C10 C9 H9B 108.1 . .
P1 C9 H9B 108.1 . .
H9A C9 H9B 107.3 . .
C9 C10 H10A 109.5 . .
C9 C10 H10B 109.5 . .
H10A C10 H10B 109.5 . .
C9 C10 H10C 109.5 . .
H10A C10 H10C 109.5 . .
H10B C10 H10C 109.5 . .
C12 C11 P1 117.25(13) . .
C12 C11 H11A 108.0 . .
P1 C11 H11A 108.0 . .
C12 C11 H11B 108.0 . .
P1 C11 H11B 108.0 . .
H11A C11 H11B 107.2 . .
C11 C12 H12A 109.5 . .
C11 C12 H12B 109.5 . .
H12A C12 H12B 109.5 . .
C11 C12 H12C 109.5 . .
H12A C12 H12C 109.5 . .
H12B C12 H12C 109.5 . .
C14 C13 P2 118.12(13) . .
C14 C13 H13A 107.8 . .
P2 C13 H13A 107.8 . .
C14 C13 H13B 107.8 . .
P2 C13 H13B 107.8 . .
H13A C13 H13B 107.1 . .
C13 C14 H14A 109.5 . .
C13 C14 H14B 109.5 . .
H14A C14 H14B 109.5 . .
C13 C14 H14C 109.5 . .
H14A C14 H14C 109.5 . .
H14B C14 H14C 109.5 . .
C16 C15 P2 118.21(15) . .
C16 C15 H15A 107.8 . .
P2 C15 H15A 107.8 . .
C16 C15 H15B 107.8 . .
P2 C15 H15B 107.8 . .
H15A C15 H15B 107.1 . .
C15 C16 H16A 109.5 . .
C15 C16 H16B 109.5 . .
H16A C16 H16B 109.5 . .
C15 C16 H16C 109.5 . .
H16A C16 H16C 109.5 . .
H16B C16 H16C 109.5 . .
C18 C17 P3 106.19(13) . .
C18 C17 H17A 110.5 . .
P3 C17 H17A 110.5 . .
C18 C17 H17B 110.5 . .
P3 C17 H17B 110.5 . .
H17A C17 H17B 108.7 . .
C17 C18 P4 111.38(13) . .
C17 C18 H18A 109.4 . .
P4 C18 H18A 109.4 . .
C17 C18 H18B 109.4 . .
P4 C18 H18B 109.4 . .
H18A C18 H18B 108.0 . .
C20 C19 P3 117.22(14) . .
C20 C19 H19A 108.0 . .
P3 C19 H19A 108.0 . .
C20 C19 H19B 108.0 . .
P3 C19 H19B 108.0 . .
H19A C19 H19B 107.2 . .
C19 C20 H20A 109.5 . .
C19 C20 H20B 109.5 . .
H20A C20 H20B 109.5 . .
C19 C20 H20C 109.5 . .
H20A C20 H20C 109.5 . .
H20B C20 H20C 109.5 . .
C22 C21 P3 117.65(13) . .
C22 C21 H21A 107.9 . .
P3 C21 H21A 107.9 . .
C22 C21 H21B 107.9 . .
P3 C21 H21B 107.9 . .
H21A C21 H21B 107.2 . .
C21 C22 H22A 109.5 . .
C21 C22 H22B 109.5 . .
H22A C22 H22B 109.5 . .
C21 C22 H22C 109.5 . .
H22A C22 H22C 109.5 . .
H22B C22 H22C 109.5 . .
C24 C23 P4 117.51(15) . .
C24 C23 H23A 107.9 . .
P4 C23 H23A 107.9 . .
C24 C23 H23B 107.9 . .
P4 C23 H23B 107.9 . .
H23A C23 H23B 107.2 . .
C23 C24 H24A 109.5 . .
C23 C24 H24B 109.5 . .
H24A C24 H24B 109.5 . .
C23 C24 H24C 109.5 . .
H24A C24 H24C 109.5 . .
H24B C24 H24C 109.5 . .
C26 C25 P4 118.43(19) . .
C26 C25 H25A 107.7 . .
P4 C25 H25A 107.7 . .
C26 C25 H25B 107.7 . .
P4 C25 H25B 107.7 . .
H25A C25 H25B 107.1 . .
C25 C26 H26A 109.5 . .
C25 C26 H26B 109.5 . .
H26A C26 H26B 109.5 . .
C25 C26 H26C 109.5 . .
H26A C26 H26C 109.5 . .
H26B C26 H26C 109.5 . .
C1 Fe1 P3 91.67(4) . .
C1 Fe1 P4 88.98(4) . .
P3 Fe1 P4 83.932(16) . .
C1 Fe1 P1 84.73(4) . .
P3 Fe1 P1 176.388(17) . .
P4 Fe1 P1 95.756(16) . .
C1 Fe1 P2 89.72(4) . .
P3 Fe1 P2 94.925(16) . .
P4 Fe1 P2 178.238(17) . .
P1 Fe1 P2 85.299(14) . .
C1 Fe1 I1 178.90(4) . .
P3 Fe1 I1 88.979(12) . .
P4 Fe1 I1 90.208(13) . .
P1 Fe1 I1 94.622(12) . .
P2 Fe1 I1 91.113(11) . .
C9 P1 C7 102.36(8) . .
C9 P1 C11 103.13(8) . .
C7 P1 C11 99.38(8) . .
C9 P1 Fe1 119.80(5) . .
C7 P1 Fe1 105.34(5) . .
C11 P1 Fe1 123.07(6) . .
C8 P2 C13 102.83(8) . .
C8 P2 C15 104.04(8) . .
C13 P2 C15 101.36(8) . .
C8 P2 Fe1 108.90(5) . .
C13 P2 Fe1 115.59(6) . .
C15 P2 Fe1 121.99(6) . .
C21 P3 C19 103.49(8) . .
C21 P3 C17 102.57(9) . .
C19 P3 C17 98.30(9) . .
C21 P3 Fe1 121.86(6) . .
C19 P3 Fe1 119.62(6) . .
C17 P3 Fe1 107.26(6) . .
C25 P4 C18 105.67(11) . .
C25 P4 C23 101.90(10) . .
C18 P4 C23 99.75(11) . .
C25 P4 Fe1 118.73(6) . .
C18 P4 Fe1 109.84(7) . .
C23 P4 Fe1 118.67(6) . .

loop_
_geom_bond_atom_site_label_1
_geom_bond_atom_site_label_2
_geom_bond_distance
_geom_bond_site_symmetry_2
C1 C2 1.220(2) .
C1 Fe1 1.8862(14) .
C2 C3 1.4329(19) .
C3 C6 1.4004(16) .
C3 C4 1.406(2) .
C4 C5 1.3870(18) .
C4 H4 0.9300 .
C5 C4 1.3870(18) 2_455
C5 H5 0.9300 .
C6 C3 1.4004(16) 2_455
C6 H6 0.9300 .
C7 C8 1.522(2) .
C7 P1 1.8464(16) .
C7 H7A 0.9700 .
C7 H7B 0.9700 .
C8 P2 1.8364(16) .
C8 H8A 0.9700 .
C8 H8B 0.9700 .
C9 C10 1.527(2) .
C9 P1 1.8370(16) .
C9 H9A 0.9700 .
C9 H9B 0.9700 .
C10 H10A 0.9600 .
C10 H10B 0.9600 .
C10 H10C 0.9600 .
C11 C12 1.523(3) .
C11 P1 1.8478(17) .
C11 H11A 0.9700 .
C11 H11B 0.9700 .
C12 H12A 0.9600 .
C12 H12B 0.9600 .
C12 H12C 0.9600 .
C13 C14 1.522(2) .
C13 P2 1.8373(17) .
C13 H13A 0.9700 .
C13 H13B 0.9700 .
C14 H14A 0.9600 .
C14 H14B 0.9600 .
C14 H14C 0.9600 .
C15 C16 1.509(3) .
C15 P2 1.8562(16) .
C15 H15A 0.9700 .
C15 H15B 0.9700 .
C16 H16A 0.9600 .
C16 H16B 0.9600 .
C16 H16C 0.9600 .
C17 C18 1.526(3) .
C17 P3 1.8440(18) .
C17 H17A 0.9700 .
C17 H17B 0.9700 .
C18 P4 1.848(2) .
C18 H18A 0.9700 .
C18 H18B 0.9700 .
C19 C20 1.516(3) .
C19 P3 1.8438(17) .
C19 H19A 0.9700 .
C19 H19B 0.9700 .
C20 H20A 0.9600 .
C20 H20B 0.9600 .
C20 H20C 0.9600 .
C21 C22 1.519(2) .
C21 P3 1.8314(17) .
C21 H21A 0.9700 .
C21 H21B 0.9700 .
C22 H22A 0.9600 .
C22 H22B 0.9600 .
C22 H22C 0.9600 .
C23 C24 1.521(3) .
C23 P4 1.8512(19) .
C23 H23A 0.9700 .
C23 H23B 0.9700 .
C24 H24A 0.9600 .
C24 H24B 0.9600 .
C24 H24C 0.9600 .
C25 C26 1.515(3) .
C25 P4 1.8473(19) .
C25 H25A 0.9700 .
C25 H25B 0.9700 .
C26 H26A 0.9600 .
C26 H26B 0.9600 .
C26 H26C 0.9600 .
Fe1 P3 2.2413(4) .
Fe1 P4 2.2502(4) .
Fe1 P1 2.2524(4) .
Fe1 P2 2.2630(4) .
Fe1 I1 2.7026(2) .
